data_1545370
loop_
_publ_author_name
'Yang, Yan'
'Anker, Mathew D.'
'Fang, Jian'
'Mahon, Mary F.'
'Maron, Laurent'
'Weetman, Catherine'
'Hill, Michael S.'

_publ_section_title
;
 Hydrodeoxygenation of isocyanates: snapshots of a magnesium-mediated
 C&#xE001;O bond cleavage
;
_journal_issue 5
_journal_name_full 'Chem. Sci.'
_journal_page_first 3529
_journal_paper_doi 10.1039/C7SC00117G
_journal_volume 8
_journal_year 2017
_chemical_formula_moiety 'C25 H43 B2 N O5'
_chemical_formula_sum 'C25 H43 B2 N O5'
_chemical_formula_weight 459.22
_chemical_name_systematic
;
 ?
;
_space_group_crystal_system orthorhombic
_space_group_IT_number 19
_space_group_name_Hall 'P 2ac 2ab'
_space_group_name_H-M_alt 'P 21 21 21'
_symmetry_space_group_name_Hall 'P 2ac 2ab'
_symmetry_space_group_name_H-M 'P 21 21 21'
_atom_sites_solution_hydrogens geom
_atom_sites_solution_primary iterative
_audit_creation_date 2016-10-27
_audit_creation_method
;
Olex2 1.2
(compiled 2016.09.09 svn.r3337 for OlexSys, GUI svn.r5227)
;
_audit_update_record
;
2017-01-09 deposited with the CCDC.
2017-03-01 downloaded from the CCDC.
;
_cell_angle_alpha 90
_cell_angle_beta 90
_cell_angle_gamma 90
_cell_formula_units_Z 4
_cell_length_a 10.0273(4)
_cell_length_b 12.4499(7)
_cell_length_c 21.5324(9)
_cell_measurement_reflns_used 4868
_cell_measurement_temperature 150.01(10)
_cell_measurement_theta_max 27.0910
_cell_measurement_theta_min 3.7770
_cell_volume 2688.1(2)
_computing_cell_refinement 'CrysAlisPro 1.171.38.43 (Rigaku OD, 2015)'
_computing_data_collection 'CrysAlisPro 1.171.38.43 (Rigaku OD, 2015)'
_computing_data_reduction 'CrysAlisPro 1.171.38.43 (Rigaku OD, 2015)'
_computing_molecular_graphics 'Olex2 (Dolomanov et al., 2009)'
_computing_publication_material 'Olex2 (Dolomanov et al., 2009)'
_computing_structure_refinement 'ShelXL (Sheldrick, 2015)'
_computing_structure_solution 'olex2.solve (Bourhis et al., 2015)'
_diffrn_ambient_environment N~2~
_diffrn_ambient_temperature 150.01(10)
_diffrn_detector 'CCD plate'
_diffrn_detector_area_resol_mean 16.1468
_diffrn_detector_type EosS2
_diffrn_measured_fraction_theta_full 0.997
_diffrn_measured_fraction_theta_max 0.996
_diffrn_measurement_device 'four-circle diffractometer'
_diffrn_measurement_device_type 'New Xcalibur, EosS2'
_diffrn_measurement_method '\w scans'
_diffrn_radiation_monochromator graphite
_diffrn_radiation_probe x-ray
_diffrn_radiation_type MoK\a
_diffrn_radiation_wavelength 0.71073
_diffrn_reflns_av_R_equivalents 0.0521
_diffrn_reflns_av_unetI/netI 0.0657
_diffrn_reflns_Laue_measured_fraction_full 0.997
_diffrn_reflns_Laue_measured_fraction_max 0.996
_diffrn_reflns_limit_h_max 10
_diffrn_reflns_limit_h_min -13
_diffrn_reflns_limit_k_max 13
_diffrn_reflns_limit_k_min -16
_diffrn_reflns_limit_l_max 26
_diffrn_reflns_limit_l_min -27
_diffrn_reflns_number 22144
_diffrn_reflns_point_group_measured_fraction_full 0.998
_diffrn_reflns_point_group_measured_fraction_max 0.985
_diffrn_reflns_theta_full 26.000
_diffrn_reflns_theta_max 27.482
_diffrn_reflns_theta_min 3.276
_diffrn_source 'fine-focus sealed X-ray tube'
_diffrn_source_type 'Enhance (Mo) X-ray Source'
_exptl_absorpt_coefficient_mu 0.076
_exptl_absorpt_correction_T_max 1.00000
_exptl_absorpt_correction_T_min 0.92040
_exptl_absorpt_correction_type multi-scan
_exptl_absorpt_process_details
;
CrysAlisPro 1.171.38.43 (Rigaku Oxford Diffraction, 2015)
Empirical absorption correction using spherical harmonics,
 implemented in SCALE3 ABSPACK scaling algorithm.
;
_exptl_crystal_colour colorless
_exptl_crystal_density_diffrn 1.135
_exptl_crystal_description block
_exptl_crystal_F_000 1000
_exptl_crystal_size_max 0.505
_exptl_crystal_size_mid 0.133
_exptl_crystal_size_min 0.116
_refine_diff_density_max 0.165
_refine_diff_density_min -0.154
_refine_diff_density_rms 0.035
_refine_ls_abs_structure_details
;
 Flack x determined using 1448 quotients [(I+)-(I-)]/[(I+)+(I-)]
 (Parsons, Flack and Wagner, Acta Cryst. B69 (2013) 249-259).
;
_refine_ls_abs_structure_Flack 0.1(5)
_refine_ls_extinction_method none
_refine_ls_goodness_of_fit_ref 1.049
_refine_ls_hydrogen_treatment constr
_refine_ls_matrix_type full
_refine_ls_number_parameters 426
_refine_ls_number_reflns 6057
_refine_ls_number_restraints 154
_refine_ls_restrained_S_all 1.056
_refine_ls_R_factor_all 0.0879
_refine_ls_R_factor_gt 0.0529
_refine_ls_shift/su_max 0.000
_refine_ls_shift/su_mean 0.000
_refine_ls_structure_factor_coef Fsqd
_refine_ls_weighting_details 'w=1/[\s^2^(Fo^2^)+(0.0410P)^2^+0.0813P] where P=(Fo^2^+2Fc^2^)/3'
_refine_ls_weighting_scheme calc
_refine_ls_wR_factor_gt 0.0897
_refine_ls_wR_factor_ref 0.1010
_reflns_Friedel_coverage 0.757
_reflns_Friedel_fraction_full 0.999
_reflns_Friedel_fraction_max 0.970
_reflns_number_gt 4307
_reflns_number_total 6057
_reflns_threshold_expression 'I > 2\s(I)'
_cod_data_source_file c7sc00117g2.cif
_cod_data_source_block e16msh20
_cod_depositor_comments 'Adding full bibliography for 1545365--1545370.cif.'
_cod_database_code 1545370
_shelxl_version_number 2014-3
_chemical_oxdiff_usercomment 'colourless block'
_shelx_space_group_comment
;
The symmetry employed for this shelxl refinement is uniquely defined
by the following loop, which should always be used as a source of
symmetry information in preference to the above space-group names.
They are only intended as comments.
;
_olex2_refinement_description
;
1. Fixed Uiso
 At 1.2 times of:
  All C(H) groups, All C(H,H) groups
 At 1.5 times of:
  All C(H,H,H) groups
2. Restrained distances
 C22A-C20A \\sim C22-C20 \\sim C23A-C20A \\sim C23-C20 \\sim C25-C21 \\sim
C25A-C21A \\sim C24-C21 ~
 C24A-C21A \\sim C3-C1 \\sim C4A-C1A \\sim C4-C1 \\sim C3A-C1A \\sim C5-C2
\\sim C5A-C2A \\sim C6-C2 \\sim C6A-
 C2A
 with sigma of 0.005
 O2-C2 \\sim O2-C2A \\sim O1-C1 \\sim O1-C1A \\sim O5-C21 \\sim O5-C21A \\sim
O4-C20 \\sim O4-C20A
 with sigma of 0.005
 C2-C1 \\sim C2A-C1A \\sim C21A-C20A \\sim C21-C20
 with sigma of 0.005
3. Others
 Fixed Sof: C1(0.65) C2(0.65) C3(0.65) H3A(0.65) H3B(0.65) H3C(0.65) C4(0.65)
 H4A(0.65) H4B(0.65) H4C(0.65) C5(0.65) H5A(0.65) H5B(0.65) H5C(0.65) C6(0.65)
 H6A(0.65) H6B(0.65) H6C(0.65) C20(0.65) C21(0.65) C22(0.65) H22A(0.65)
 H22B(0.65) H22C(0.65) C23(0.65) H23A(0.65) H23B(0.65) H23C(0.65) C24(0.65)
 H24A(0.65) H24B(0.65) H24C(0.65) C25(0.65) H25A(0.65) H25B(0.65) H25C(0.65)
 C1A(0.35) C2A(0.35) C3A(0.35) H3AA(0.35) H3AB(0.35) H3AC(0.35) C4A(0.35)
 H4AA(0.35) H4AB(0.35) H4AC(0.35) C5A(0.35) H5AA(0.35) H5AB(0.35) H5AC(0.35)
 C6A(0.35) H6AA(0.35) H6AB(0.35) H6AC(0.35) C20A(0.35) C21A(0.35) C22A(0.35)
 H22D(0.35) H22E(0.35) H22F(0.35) C23A(0.35) H23D(0.35) H23E(0.35) H23F(0.35)
 C24A(0.35) H24D(0.35) H24E(0.35) H24F(0.35) C25A(0.35) H25D(0.35) H25E(0.35)
 H25F(0.35)
4.a Ternary CH refined with riding coordinates:
 C14(H14), C17(H17)
4.b Secondary CH2 refined with riding coordinates:
 C7(H7A,H7B)
4.c Aromatic/amide H refined with riding coordinates:
 C10(H10), C11(H11), C12(H12)
4.d Idealised Me refined as rotating group:
 C3(H3A,H3B,H3C), C4(H4A,H4B,H4C), C5(H5A,H5B,H5C), C6(H6A,H6B,H6C), C15(H15A,
 H15B,H15C), C16(H16A,H16B,H16C), C18(H18A,H18B,H18C), C19(H19A,H19B,H19C),
 C22(H22A,H22B,H22C), C23(H23A,H23B,H23C), C24(H24A,H24B,H24C), C25(H25A,H25B,
 H25C), C3A(H3AA,H3AB,H3AC), C4A(H4AA,H4AB,H4AC), C5A(H5AA,H5AB,H5AC), C6A(H6AA,
 H6AB,H6AC), C22A(H22D,H22E,H22F), C23A(H23D,H23E,H23F), C24A(H24D,H24E,H24F),
 C25A(H25D,H25E,H25F)
;
_olex2_submission_special_instructions 'No special instructions were received'
_oxdiff_exptl_absorpt_empirical_details
;
Empirical correction (ABSPACK) includes:
- Absorption correction using spherical harmonics
- Frame scaling
;
_oxdiff_exptl_absorpt_empirical_full_max 1.133
_oxdiff_exptl_absorpt_empirical_full_min 0.819

loop_
_space_group_symop_operation_xyz
'x, y, z'
'-x+1/2, -y, z+1/2'
'x+1/2, -y+1/2, -z'
'-x, y+1/2, -z+1/2'

loop_
_atom_site_label
_atom_site_type_symbol
_atom_site_fract_x
_atom_site_fract_y
_atom_site_fract_z
_atom_site_U_iso_or_equiv
_atom_site_adp_type
_atom_site_occupancy
_atom_site_site_symmetry_order
_atom_site_calc_flag
_atom_site_refinement_flags_posn
_atom_site_refinement_flags_occupancy
_atom_site_disorder_assembly
_atom_site_disorder_group
O1 O 0.21359(15) 0.63199(15) 0.25188(7) 0.0277(4) Uani 1 1 d D . . .
O2 O 0.02239(17) 0.70867(16) 0.29028(8) 0.0306(5) Uani 1 1 d D . . .
O3 O 0.19052(18) 0.92425(16) 0.38054(8) 0.0315(5) Uani 1 1 d . . . .
O4 O 0.30378(19) 0.93197(15) 0.47893(8) 0.0319(5) Uani 1 1 d D . . .
O5 O 0.3121(2) 1.07668(16) 0.41360(8) 0.0392(5) Uani 1 1 d D . . .
N1 N 0.23050(19) 0.74836(18) 0.34374(9) 0.0232(5) Uani 1 1 d . . . .
C1 C 0.1098(5) 0.6129(4) 0.2055(2) 0.0329(15) Uani 0.65 1 d D P A 1
C2 C -0.0206(5) 0.6329(4) 0.2425(2) 0.0331(19) Uani 0.65 1 d D P A 1
C3 C 0.1250(6) 0.5028(4) 0.1774(3) 0.0443(15) Uani 0.65 1 d D P A 1
H3A H 0.2117 0.4976 0.1565 0.066 Uiso 0.65 1 calc GR P A 1
H3B H 0.0536 0.4907 0.1471 0.066 Uiso 0.65 1 calc GR P A 1
H3C H 0.1197 0.4485 0.2102 0.066 Uiso 0.65 1 calc GR P A 1
C4 C 0.1286(5) 0.6955(5) 0.1540(2) 0.0532(14) Uani 0.65 1 d D P A 1
H4A H 0.1162 0.7678 0.1709 0.080 Uiso 0.65 1 calc GR P A 1
H4B H 0.0629 0.6827 0.1211 0.080 Uiso 0.65 1 calc GR P A 1
H4C H 0.2187 0.6890 0.1368 0.080 Uiso 0.65 1 calc GR P A 1
C5 C -0.0673(5) 0.5324(4) 0.2757(2) 0.0552(16) Uani 0.65 1 d D P A 1
H5A H 0.0076 0.5004 0.2983 0.083 Uiso 0.65 1 calc GR P A 1
H5B H -0.1014 0.4808 0.2452 0.083 Uiso 0.65 1 calc GR P A 1
H5C H -0.1383 0.5511 0.3050 0.083 Uiso 0.65 1 calc GR P A 1
C6 C -0.1364(5) 0.6805(5) 0.2074(3) 0.0601(17) Uani 0.65 1 d D P A 1
H6A H -0.2125 0.6889 0.2355 0.090 Uiso 0.65 1 calc GR P A 1
H6B H -0.1611 0.6327 0.1731 0.090 Uiso 0.65 1 calc GR P A 1
H6C H -0.1108 0.7508 0.1908 0.090 Uiso 0.65 1 calc GR P A 1
C7 C 0.1611(3) 0.8130(2) 0.38879(12) 0.0280(6) Uani 1 1 d . . . .
H7A H 0.0639 0.8015 0.3845 0.034 Uiso 1 1 calc R . . .
H7B H 0.1877 0.7906 0.4311 0.034 Uiso 1 1 calc R . . .
C8 C 0.3737(2) 0.7436(2) 0.35032(11) 0.0240(6) Uani 1 1 d . . . .
C9 C 0.4289(2) 0.6815(2) 0.39798(11) 0.0251(6) Uani 1 1 d . . . .
C10 C 0.5665(3) 0.6828(3) 0.40623(12) 0.0333(7) Uani 1 1 d . . . .
H10 H 0.6051 0.6427 0.4392 0.040 Uiso 1 1 calc R . . .
C11 C 0.6475(3) 0.7415(2) 0.36734(13) 0.0362(7) Uani 1 1 d . . . .
H11 H 0.7414 0.7411 0.3733 0.043 Uiso 1 1 calc R . . .
C12 C 0.5925(3) 0.8004(2) 0.32005(12) 0.0319(7) Uani 1 1 d . . . .
H12 H 0.6496 0.8396 0.2931 0.038 Uiso 1 1 calc R . . .
C13 C 0.4554(2) 0.8044(2) 0.31046(11) 0.0266(6) Uani 1 1 d . . . .
C14 C 0.3442(3) 0.6092(2) 0.43866(12) 0.0309(7) Uani 1 1 d . . . .
H14 H 0.2487 0.6286 0.4314 0.037 Uiso 1 1 calc R . . .
C15 C 0.3623(4) 0.4938(3) 0.41949(19) 0.0664(11) Uani 1 1 d . . . .
H15A H 0.3315 0.4845 0.3766 0.100 Uiso 1 1 calc GR . . .
H15B H 0.3104 0.4473 0.4471 0.100 Uiso 1 1 calc GR . . .
H15C H 0.4569 0.4746 0.4223 0.100 Uiso 1 1 calc GR . . .
C16 C 0.3732(4) 0.6257(4) 0.50747(13) 0.0660(12) Uani 1 1 d . . . .
H16A H 0.4644 0.6023 0.5166 0.099 Uiso 1 1 calc GR . . .
H16B H 0.3102 0.5834 0.5322 0.099 Uiso 1 1 calc GR . . .
H16C H 0.3637 0.7019 0.5178 0.099 Uiso 1 1 calc GR . . .
C17 C 0.4025(3) 0.8690(2) 0.25631(12) 0.0330(7) Uani 1 1 d . . . .
H17 H 0.3029 0.8686 0.2587 0.040 Uiso 1 1 calc R . . .
C18 C 0.4433(3) 0.8143(3) 0.19542(13) 0.0458(9) Uani 1 1 d . . . .
H18A H 0.5404 0.8179 0.1907 0.069 Uiso 1 1 calc GR . . .
H18B H 0.4005 0.8510 0.1604 0.069 Uiso 1 1 calc GR . . .
H18C H 0.4150 0.7389 0.1962 0.069 Uiso 1 1 calc GR . . .
C19 C 0.4489(3) 0.9853(2) 0.25787(14) 0.0419(8) Uani 1 1 d . . . .
H19A H 0.4226 1.0181 0.2974 0.063 Uiso 1 1 calc GR . . .
H19B H 0.4078 1.0249 0.2235 0.063 Uiso 1 1 calc GR . . .
H19C H 0.5461 0.9879 0.2537 0.063 Uiso 1 1 calc GR . . .
C20 C 0.3732(5) 1.0167(4) 0.5130(2) 0.0329(18) Uani 0.65 1 d D P B 1
C21 C 0.4151(4) 1.0951(4) 0.4604(2) 0.0335(15) Uani 0.65 1 d D P B 1
C22 C 0.4863(5) 0.9655(5) 0.5487(3) 0.0514(14) Uani 0.65 1 d D P B 1
H22A H 0.4498 0.9194 0.5815 0.077 Uiso 0.65 1 calc GR P B 1
H22B H 0.5416 1.0217 0.5674 0.077 Uiso 0.65 1 calc GR P B 1
H22C H 0.5407 0.9222 0.5204 0.077 Uiso 0.65 1 calc GR P B 1
C23 C 0.2726(5) 1.0647(5) 0.5576(2) 0.0514(14) Uani 0.65 1 d D P B 1
H23A H 0.2001 1.0982 0.5341 0.077 Uiso 0.65 1 calc GR P B 1
H23B H 0.3165 1.1190 0.5835 0.077 Uiso 0.65 1 calc GR P B 1
H23C H 0.2363 1.0079 0.5842 0.077 Uiso 0.65 1 calc GR P B 1
C24 C 0.4179(8) 1.2124(4) 0.4779(3) 0.0578(17) Uani 0.65 1 d D P B 1
H24A H 0.4474 1.2550 0.4422 0.087 Uiso 0.65 1 calc GR P B 1
H24B H 0.4797 1.2231 0.5126 0.087 Uiso 0.65 1 calc GR P B 1
H24C H 0.3282 1.2353 0.4903 0.087 Uiso 0.65 1 calc GR P B 1
C25 C 0.5477(4) 1.0645(5) 0.4310(2) 0.0529(14) Uani 0.65 1 d D P B 1
H25A H 0.5449 0.9890 0.4182 0.079 Uiso 0.65 1 calc GR P B 1
H25B H 0.6195 1.0747 0.4613 0.079 Uiso 0.65 1 calc GR P B 1
H25C H 0.5640 1.1100 0.3946 0.079 Uiso 0.65 1 calc GR P B 1
C1A C 0.1017(7) 0.5763(6) 0.2229(3) 0.026(3) Uani 0.35 1 d D P A 2
C2A C -0.0153(8) 0.6566(6) 0.2321(3) 0.026(3) Uani 0.35 1 d D P A 2
C3A C 0.0870(8) 0.4725(5) 0.2580(3) 0.0300(18) Uani 0.35 1 d D P A 2
H3AA H 0.1713 0.4328 0.2566 0.045 Uiso 0.35 1 calc GR P A 2
H3AB H 0.0162 0.4293 0.2391 0.045 Uiso 0.35 1 calc GR P A 2
H3AC H 0.0639 0.4880 0.3013 0.045 Uiso 0.35 1 calc GR P A 2
C4A C 0.1421(10) 0.5589(9) 0.1559(4) 0.036(2) Uani 0.35 1 d D P A 2
H4AA H 0.1756 0.6264 0.1385 0.055 Uiso 0.35 1 calc GR P A 2
H4AB H 0.0645 0.5348 0.1319 0.055 Uiso 0.35 1 calc GR P A 2
H4AC H 0.2122 0.5042 0.1539 0.055 Uiso 0.35 1 calc GR P A 2
C5A C -0.1484(7) 0.6029(7) 0.2432(4) 0.032(2) Uani 0.35 1 d D P A 2
H5AA H -0.1455 0.5634 0.2826 0.049 Uiso 0.35 1 calc GR P A 2
H5AB H -0.1673 0.5528 0.2092 0.049 Uiso 0.35 1 calc GR P A 2
H5AC H -0.2186 0.6575 0.2451 0.049 Uiso 0.35 1 calc GR P A 2
C6A C -0.0222(9) 0.7445(7) 0.1839(4) 0.037(2) Uani 0.35 1 d D P A 2
H6AA H -0.0898 0.7973 0.1961 0.056 Uiso 0.35 1 calc GR P A 2
H6AB H -0.0462 0.7134 0.1436 0.056 Uiso 0.35 1 calc GR P A 2
H6AC H 0.0648 0.7798 0.1807 0.056 Uiso 0.35 1 calc GR P A 2
C20A C 0.4050(7) 1.0042(6) 0.5039(4) 0.036(4) Uani 0.35 1 d D P B 2
C21A C 0.3669(8) 1.1124(7) 0.4729(3) 0.039(3) Uani 0.35 1 d D P B 2
C22A C 0.5355(8) 0.9590(8) 0.4808(5) 0.062(3) Uani 0.35 1 d D P B 2
H22D H 0.5439 0.8840 0.4942 0.093 Uiso 0.35 1 calc GR P B 2
H22E H 0.6095 1.0010 0.4980 0.093 Uiso 0.35 1 calc GR P B 2
H22F H 0.5379 0.9625 0.4354 0.093 Uiso 0.35 1 calc GR P B 2
C23A C 0.3930(13) 1.0065(10) 0.5737(4) 0.062(3) Uani 0.35 1 d D P B 2
H23D H 0.3001 1.0203 0.5853 0.093 Uiso 0.35 1 calc GR P B 2
H23E H 0.4501 1.0635 0.5904 0.093 Uiso 0.35 1 calc GR P B 2
H23F H 0.4212 0.9371 0.5907 0.093 Uiso 0.35 1 calc GR P B 2
C24A C 0.2564(9) 1.1752(8) 0.5039(5) 0.059(3) Uani 0.35 1 d D P B 2
H24D H 0.2225 1.2297 0.4750 0.088 Uiso 0.35 1 calc GR P B 2
H24E H 0.2911 1.2104 0.5412 0.088 Uiso 0.35 1 calc GR P B 2
H24F H 0.1839 1.1263 0.5154 0.088 Uiso 0.35 1 calc GR P B 2
C25A C 0.4847(11) 1.1827(10) 0.4567(6) 0.060(3) Uani 0.35 1 d D P B 2
H25D H 0.5455 1.1431 0.4294 0.089 Uiso 0.35 1 calc GR P B 2
H25E H 0.5316 1.2032 0.4948 0.089 Uiso 0.35 1 calc GR P B 2
H25F H 0.4532 1.2475 0.4354 0.089 Uiso 0.35 1 calc GR P B 2
B1 B 0.1577(3) 0.6969(3) 0.29618(13) 0.0239(7) Uani 1 1 d . . . .
B2 B 0.2664(3) 0.9750(3) 0.42343(14) 0.0281(7) Uani 1 1 d . . . .

loop_
_atom_site_aniso_label
_atom_site_aniso_U_11
_atom_site_aniso_U_22
_atom_site_aniso_U_33
_atom_site_aniso_U_23
_atom_site_aniso_U_13
_atom_site_aniso_U_12
O1 0.0228(9) 0.0348(11) 0.0256(9) -0.0043(9) -0.0018(8) -0.0008(8)
O2 0.0203(9) 0.0417(13) 0.0298(10) -0.0141(9) -0.0036(8) 0.0012(9)
O3 0.0338(10) 0.0317(12) 0.0289(10) -0.0010(9) -0.0039(9) 0.0041(9)
O4 0.0379(11) 0.0301(11) 0.0278(10) 0.0007(9) -0.0055(9) -0.0053(9)
O5 0.0496(12) 0.0315(13) 0.0366(11) 0.0048(9) -0.0055(10) 0.0002(11)
N1 0.0169(11) 0.0328(15) 0.0199(11) -0.0030(9) 0.0007(9) -0.0021(9)
C1 0.030(3) 0.032(4) 0.037(3) -0.010(3) -0.003(2) -0.004(2)
C2 0.030(4) 0.049(4) 0.020(3) -0.007(3) -0.008(3) -0.001(3)
C3 0.034(3) 0.053(4) 0.046(3) -0.015(3) -0.002(3) 0.003(3)
C4 0.051(3) 0.075(4) 0.033(3) 0.012(3) -0.006(2) -0.006(3)
C5 0.048(3) 0.074(4) 0.044(3) -0.014(3) 0.007(3) -0.022(3)
C6 0.039(3) 0.089(5) 0.053(3) -0.037(4) -0.020(3) 0.018(3)
C7 0.0249(14) 0.0319(18) 0.0272(14) -0.0055(12) 0.0007(11) -0.0002(12)
C8 0.0206(13) 0.0302(17) 0.0212(13) -0.0065(12) 0.0005(11) -0.0011(12)
C9 0.0246(13) 0.0292(16) 0.0214(13) -0.0059(12) -0.0024(11) 0.0024(12)
C10 0.0265(15) 0.044(2) 0.0298(15) -0.0018(14) -0.0070(12) 0.0052(14)
C11 0.0200(13) 0.047(2) 0.0415(17) -0.0082(15) -0.0027(13) 0.0012(13)
C12 0.0224(14) 0.0423(19) 0.0309(15) -0.0033(13) 0.0050(12) -0.0033(14)
C13 0.0222(14) 0.0319(18) 0.0256(14) -0.0053(12) 0.0012(11) -0.0010(12)
C14 0.0297(15) 0.0349(19) 0.0282(14) 0.0028(13) -0.0009(12) 0.0018(13)
C15 0.062(2) 0.034(2) 0.103(3) -0.002(2) 0.032(2) -0.0018(18)
C16 0.070(3) 0.099(3) 0.0285(17) 0.0105(19) -0.0023(17) -0.025(2)
C17 0.0239(14) 0.0455(19) 0.0297(15) 0.0044(14) 0.0017(12) -0.0051(13)
C18 0.053(2) 0.057(2) 0.0278(15) 0.0041(15) 0.0030(14) -0.0069(17)
C19 0.0403(17) 0.039(2) 0.0464(18) 0.0073(16) 0.0052(15) -0.0006(14)
C20 0.032(3) 0.035(4) 0.031(3) -0.005(3) -0.003(3) -0.005(3)
C21 0.046(4) 0.025(3) 0.030(3) -0.003(2) 0.000(3) -0.005(3)
C22 0.048(3) 0.062(4) 0.044(3) 0.006(3) -0.016(3) -0.010(3)
C23 0.058(3) 0.050(4) 0.047(3) -0.020(3) 0.012(3) -0.014(3)
C24 0.077(5) 0.032(4) 0.065(4) -0.001(3) -0.002(4) -0.009(3)
C25 0.043(3) 0.068(4) 0.048(3) 0.002(3) 0.006(2) -0.010(3)
C1A 0.018(5) 0.024(6) 0.036(6) -0.012(5) 0.005(4) -0.010(4)
C2A 0.018(6) 0.032(6) 0.026(6) -0.011(5) -0.001(5) 0.003(5)
C3A 0.026(4) 0.025(5) 0.039(5) -0.011(4) 0.004(4) -0.003(3)
C4A 0.035(5) 0.045(7) 0.029(5) -0.016(5) 0.005(4) -0.005(5)
C5A 0.022(4) 0.044(6) 0.032(5) -0.011(4) -0.002(4) -0.001(4)
C6A 0.040(5) 0.043(6) 0.029(4) 0.004(4) -0.015(4) 0.001(4)
C20A 0.034(6) 0.030(7) 0.044(8) -0.007(5) -0.005(6) -0.006(5)
C21A 0.045(7) 0.030(7) 0.041(6) -0.014(5) 0.007(5) 0.001(5)
C22A 0.036(5) 0.047(7) 0.103(9) -0.015(6) -0.025(6) 0.009(5)
C23A 0.081(9) 0.057(8) 0.048(7) -0.005(5) -0.030(6) -0.013(7)
C24A 0.057(6) 0.045(7) 0.075(7) -0.025(6) -0.001(6) 0.003(5)
C25A 0.062(8) 0.047(8) 0.070(9) -0.006(6) 0.004(6) -0.006(7)
B1 0.0247(16) 0.0252(18) 0.0217(15) 0.0017(13) 0.0024(12) -0.0026(14)
B2 0.0266(17) 0.031(2) 0.0266(17) -0.0025(14) 0.0022(14) 0.0079(14)

loop_
_atom_type_symbol
_atom_type_description
_atom_type_scat_dispersion_real
_atom_type_scat_dispersion_imag
_atom_type_scat_source
C C 0.0033 0.0016 'International Tables Vol C Tables 4.2.6.8 and 6.1.1.4'
H H 0.0000 0.0000 'International Tables Vol C Tables 4.2.6.8 and 6.1.1.4'
B B 0.0013 0.0007 'International Tables Vol C Tables 4.2.6.8 and 6.1.1.4'
N N 0.0061 0.0033 'International Tables Vol C Tables 4.2.6.8 and 6.1.1.4'
O O 0.0106 0.0060 'International Tables Vol C Tables 4.2.6.8 and 6.1.1.4'

loop_
_geom_angle_atom_site_label_1
_geom_angle_atom_site_label_2
_geom_angle_atom_site_label_3
_geom_angle
B1 O1 C1 106.3(3)
B1 O1 C1A 105.3(4)
B1 O2 C2 106.7(3)
B1 O2 C2A 106.8(4)
B2 O3 C7 119.0(2)
B2 O4 C20 106.7(3)
B2 O4 C20A 105.8(4)
B2 O5 C21 106.1(3)
B2 O5 C21A 105.9(4)
C7 N1 C8 115.9(2)
B1 N1 C7 119.5(2)
B1 N1 C8 124.5(2)
O1 C1 C2 102.9(3)
O1 C1 C3 110.5(4)
O1 C1 C4 107.5(3)
C3 C1 C2 115.9(4)
C3 C1 C4 108.0(4)
C4 C1 C2 111.7(4)
O2 C2 C1 102.5(3)
O2 C2 C5 107.0(4)
O2 C2 C6 109.0(4)
C5 C2 C1 111.8(4)
C6 C2 C1 117.1(4)
C6 C2 C5 108.8(5)
C1 C3 H3A 109.5
C1 C3 H3B 109.5
C1 C3 H3C 109.5
H3A C3 H3B 109.5
H3A C3 H3C 109.5
H3B C3 H3C 109.5
C1 C4 H4A 109.5
C1 C4 H4B 109.5
C1 C4 H4C 109.5
H4A C4 H4B 109.5
H4A C4 H4C 109.5
H4B C4 H4C 109.5
C2 C5 H5A 109.5
C2 C5 H5B 109.5
C2 C5 H5C 109.5
H5A C5 H5B 109.5
H5A C5 H5C 109.5
H5B C5 H5C 109.5
C2 C6 H6A 109.5
C2 C6 H6B 109.5
C2 C6 H6C 109.5
H6A C6 H6B 109.5
H6A C6 H6C 109.5
H6B C6 H6C 109.5
O3 C7 N1 111.0(2)
O3 C7 H7A 109.4
O3 C7 H7B 109.4
N1 C7 H7A 109.4
N1 C7 H7B 109.4
H7A C7 H7B 108.0
C9 C8 N1 119.2(2)
C9 C8 C13 121.0(2)
C13 C8 N1 119.8(2)
C8 C9 C14 122.0(2)
C10 C9 C8 118.6(3)
C10 C9 C14 119.3(2)
C9 C10 H10 119.5
C11 C10 C9 121.0(3)
C11 C10 H10 119.5
C10 C11 H11 120.1
C12 C11 C10 119.9(3)
C12 C11 H11 120.1
C11 C12 H12 119.1
C11 C12 C13 121.8(3)
C13 C12 H12 119.1
C8 C13 C17 123.5(2)
C12 C13 C8 117.7(2)
C12 C13 C17 118.7(2)
C9 C14 H14 107.6
C9 C14 C16 112.0(2)
C15 C14 C9 109.9(2)
C15 C14 H14 107.6
C15 C14 C16 111.8(3)
C16 C14 H14 107.6
C14 C15 H15A 109.5
C14 C15 H15B 109.5
C14 C15 H15C 109.5
H15A C15 H15B 109.5
H15A C15 H15C 109.5
H15B C15 H15C 109.5
C14 C16 H16A 109.5
C14 C16 H16B 109.5
C14 C16 H16C 109.5
H16A C16 H16B 109.5
H16A C16 H16C 109.5
H16B C16 H16C 109.5
C13 C17 H17 108.0
C13 C17 C18 109.3(2)
C13 C17 C19 112.4(2)
C18 C17 H17 108.0
C19 C17 H17 108.0
C19 C17 C18 111.1(2)
C17 C18 H18A 109.5
C17 C18 H18B 109.5
C17 C18 H18C 109.5
H18A C18 H18B 109.5
H18A C18 H18C 109.5
H18B C18 H18C 109.5
C17 C19 H19A 109.5
C17 C19 H19B 109.5
C17 C19 H19C 109.5
H19A C19 H19B 109.5
H19A C19 H19C 109.5
H19B C19 H19C 109.5
O4 C20 C21 102.5(3)
O4 C20 C22 108.0(4)
O4 C20 C23 106.6(4)
C22 C20 C21 115.7(4)
C22 C20 C23 110.1(5)
C23 C20 C21 113.3(4)
O5 C21 C20 102.3(3)
O5 C21 C24 109.7(4)
O5 C21 C25 107.0(3)
C24 C21 C20 115.5(4)
C24 C21 C25 109.3(5)
C25 C21 C20 112.5(4)
C20 C22 H22A 109.5
C20 C22 H22B 109.5
C20 C22 H22C 109.5
H22A C22 H22B 109.5
H22A C22 H22C 109.5
H22B C22 H22C 109.5
C20 C23 H23A 109.5
C20 C23 H23B 109.5
C20 C23 H23C 109.5
H23A C23 H23B 109.5
H23A C23 H23C 109.5
H23B C23 H23C 109.5
C21 C24 H24A 109.5
C21 C24 H24B 109.5
C21 C24 H24C 109.5
H24A C24 H24B 109.5
H24A C24 H24C 109.5
H24B C24 H24C 109.5
C21 C25 H25A 109.5
C21 C25 H25B 109.5
C21 C25 H25C 109.5
H25A C25 H25B 109.5
H25A C25 H25C 109.5
H25B C25 H25C 109.5
O1 C1A C2A 102.7(5)
O1 C1A C3A 105.5(5)
O1 C1A C4A 105.7(6)
C3A C1A C2A 114.5(6)
C3A C1A C4A 112.5(7)
C4A C1A C2A 114.5(7)
O2 C2A C1A 101.5(5)
O2 C2A C5A 106.8(5)
O2 C2A C6A 106.3(5)
C5A C2A C1A 113.7(6)
C6A C2A C1A 114.5(6)
C6A C2A C5A 112.9(7)
C1A C3A H3AA 109.5
C1A C3A H3AB 109.5
C1A C3A H3AC 109.5
H3AA C3A H3AB 109.5
H3AA C3A H3AC 109.5
H3AB C3A H3AC 109.5
C1A C4A H4AA 109.5
C1A C4A H4AB 109.5
C1A C4A H4AC 109.5
H4AA C4A H4AB 109.5
H4AA C4A H4AC 109.5
H4AB C4A H4AC 109.5
C2A C5A H5AA 109.5
C2A C5A H5AB 109.5
C2A C5A H5AC 109.5
H5AA C5A H5AB 109.5
H5AA C5A H5AC 109.5
H5AB C5A H5AC 109.5
C2A C6A H6AA 109.5
C2A C6A H6AB 109.5
C2A C6A H6AC 109.5
H6AA C6A H6AB 109.5
H6AA C6A H6AC 109.5
H6AB C6A H6AC 109.5
O4 C20A C21A 101.9(6)
O4 C20A C22A 104.6(6)
O4 C20A C23A 108.9(6)
C22A C20A C21A 113.4(7)
C22A C20A C23A 113.8(9)
C23A C20A C21A 113.2(7)
O5 C21A C20A 101.8(6)
O5 C21A C24A 105.5(6)
O5 C21A C25A 105.6(7)
C24A C21A C20A 116.1(8)
C25A C21A C20A 114.2(8)
C25A C21A C24A 112.0(8)
C20A C22A H22D 109.5
C20A C22A H22E 109.5
C20A C22A H22F 109.5
H22D C22A H22E 109.5
H22D C22A H22F 109.5
H22E C22A H22F 109.5
C20A C23A H23D 109.5
C20A C23A H23E 109.5
C20A C23A H23F 109.5
H23D C23A H23E 109.5
H23D C23A H23F 109.5
H23E C23A H23F 109.5
C21A C24A H24D 109.5
C21A C24A H24E 109.5
C21A C24A H24F 109.5
H24D C24A H24E 109.5
H24D C24A H24F 109.5
H24E C24A H24F 109.5
C21A C25A H25D 109.5
C21A C25A H25E 109.5
C21A C25A H25F 109.5
H25D C25A H25E 109.5
H25D C25A H25F 109.5
H25E C25A H25F 109.5
O1 B1 O2 113.8(2)
O1 B1 N1 124.1(2)
O2 B1 N1 122.1(3)
O3 B2 O4 124.7(3)
O3 B2 O5 121.1(3)
O4 B2 O5 114.2(3)

loop_
_geom_bond_atom_site_label_1
_geom_bond_atom_site_label_2
_geom_bond_distance
O1 C1 1.462(4)
O1 C1A 1.460(5)
O1 B1 1.370(3)
O2 C2 1.462(4)
O2 C2A 1.461(5)
O2 B1 1.370(3)
O3 C7 1.427(3)
O3 B2 1.353(4)
O4 C20 1.462(4)
O4 C20A 1.459(5)
O4 B2 1.362(3)
O5 C21 1.461(4)
O5 C21A 1.459(5)
O5 B2 1.363(4)
N1 C7 1.440(3)
N1 C8 1.445(3)
N1 B1 1.411(4)
C1 C2 1.551(5)
C1 C3 1.506(4)
C1 C4 1.523(4)
C2 C5 1.515(5)
C2 C6 1.507(4)
C3 H3A 0.9800
C3 H3B 0.9800
C3 H3C 0.9800
C4 H4A 0.9800
C4 H4B 0.9800
C4 H4C 0.9800
C5 H5A 0.9800
C5 H5B 0.9800
C5 H5C 0.9800
C6 H6A 0.9800
C6 H6B 0.9800
C6 H6C 0.9800
C7 H7A 0.9900
C7 H7B 0.9900
C8 C9 1.399(3)
C8 C13 1.407(4)
C9 C10 1.391(4)
C9 C14 1.516(4)
C10 H10 0.9500
C10 C11 1.376(4)
C11 H11 0.9500
C11 C12 1.371(4)
C12 H12 0.9500
C12 C13 1.392(4)
C13 C17 1.512(4)
C14 H14 1.0000
C14 C15 1.506(4)
C14 C16 1.524(4)
C15 H15A 0.9800
C15 H15B 0.9800
C15 H15C 0.9800
C16 H16A 0.9800
C16 H16B 0.9800
C16 H16C 0.9800
C17 H17 1.0000
C17 C18 1.533(4)
C17 C19 1.521(4)
C18 H18A 0.9800
C18 H18B 0.9800
C18 H18C 0.9800
C19 H19A 0.9800
C19 H19B 0.9800
C19 H19C 0.9800
C20 C21 1.554(5)
C20 C22 1.511(4)
C20 C23 1.516(5)
C21 C24 1.509(4)
C21 C25 1.520(4)
C22 H22A 0.9800
C22 H22B 0.9800
C22 H22C 0.9800
C23 H23A 0.9800
C23 H23B 0.9800
C23 H23C 0.9800
C24 H24A 0.9800
C24 H24B 0.9800
C24 H24C 0.9800
C25 H25A 0.9800
C25 H25B 0.9800
C25 H25C 0.9800
C1A C2A 1.554(6)
C1A C3A 1.504(5)
C1A C4A 1.514(5)
C2A C5A 1.512(5)
C2A C6A 1.509(5)
C3A H3AA 0.9800
C3A H3AB 0.9800
C3A H3AC 0.9800
C4A H4AA 0.9800
C4A H4AB 0.9800
C4A H4AC 0.9800
C5A H5AA 0.9800
C5A H5AB 0.9800
C5A H5AC 0.9800
C6A H6AA 0.9800
C6A H6AB 0.9800
C6A H6AC 0.9800
C20A C21A 1.550(6)
C20A C22A 1.509(5)
C20A C23A 1.509(5)
C21A C24A 1.511(5)
C21A C25A 1.511(5)
C22A H22D 0.9800
C22A H22E 0.9800
C22A H22F 0.9800
C23A H23D 0.9800
C23A H23E 0.9800
C23A H23F 0.9800
C24A H24D 0.9800
C24A H24E 0.9800
C24A H24F 0.9800
C25A H25D 0.9800
C25A H25E 0.9800
C25A H25F 0.9800

loop_
_geom_torsion_atom_site_label_1
_geom_torsion_atom_site_label_2
_geom_torsion_atom_site_label_3
_geom_torsion_atom_site_label_4
_geom_torsion
O1 C1 C2 O2 27.5(4)
O1 C1 C2 C5 -86.7(4)
O1 C1 C2 C6 146.7(4)
O1 C1A C2A O2 -30.8(6)
O1 C1A C2A C5A -145.1(5)
O1 C1A C2A C6A 83.1(6)
O4 C20 C21 O5 28.0(4)
O4 C20 C21 C24 147.1(4)
O4 C20 C21 C25 -86.4(4)
O4 C20A C21A O5 -31.8(7)
O4 C20A C21A C24A 82.2(7)
O4 C20A C21A C25A -145.1(7)
N1 C8 C9 C10 -176.1(2)
N1 C8 C9 C14 6.8(4)
N1 C8 C13 C12 177.6(2)
N1 C8 C13 C17 -5.4(4)
C1 O1 C1A C2A -68.3(11)
C1 O1 C1A C3A 171.4(16)
C1 O1 C1A C4A 52.0(11)
C1 O1 B1 O2 10.5(3)
C1 O1 B1 N1 -169.2(3)
C2 O2 C2A C1A -68.8(18)
C2 O2 C2A C5A 50.5(16)
C2 O2 C2A C6A 171(2)
C2 O2 B1 O1 8.3(4)
C2 O2 B1 N1 -172.0(3)
C3 C1 C2 O2 148.2(4)
C3 C1 C2 C5 33.9(5)
C3 C1 C2 C6 -92.6(6)
C4 C1 C2 O2 -87.5(4)
C4 C1 C2 C5 158.2(4)
C4 C1 C2 C6 31.7(5)
C7 O3 B2 O4 -9.1(4)
C7 O3 B2 O5 171.1(2)
C7 N1 C8 C9 74.7(3)
C7 N1 C8 C13 -102.9(3)
C7 N1 B1 O1 -178.6(2)
C7 N1 B1 O2 1.8(4)
C8 N1 C7 O3 68.3(3)
C8 N1 B1 O1 3.1(4)
C8 N1 B1 O2 -176.5(2)
C8 C9 C10 C11 -1.9(4)
C8 C9 C14 C15 104.1(3)
C8 C9 C14 C16 -130.9(3)
C8 C13 C17 C18 -109.0(3)
C8 C13 C17 C19 127.2(3)
C9 C8 C13 C12 0.1(4)
C9 C8 C13 C17 177.0(2)
C9 C10 C11 C12 0.7(4)
C10 C9 C14 C15 -73.0(3)
C10 C9 C14 C16 51.9(4)
C10 C11 C12 C13 1.0(4)
C11 C12 C13 C8 -1.4(4)
C11 C12 C13 C17 -178.5(3)
C12 C13 C17 C18 68.0(3)
C12 C13 C17 C19 -55.9(3)
C13 C8 C9 C10 1.5(4)
C13 C8 C9 C14 -175.6(2)
C14 C9 C10 C11 175.3(3)
C20 O4 C20A C21A -69.2(18)
C20 O4 C20A C22A 173(2)
C20 O4 C20A C23A 50.5(16)
C20 O4 B2 O3 -174.6(3)
C20 O4 B2 O5 5.2(4)
C21 O5 C21A C20A -67.9(12)
C21 O5 C21A C24A 170.4(18)
C21 O5 C21A C25A 51.6(12)
C21 O5 B2 O3 -166.1(3)
C21 O5 B2 O4 14.1(3)
C22 C20 C21 O5 145.2(4)
C22 C20 C21 C24 -95.7(6)
C22 C20 C21 C25 30.7(6)
C23 C20 C21 O5 -86.4(4)
C23 C20 C21 C24 32.7(6)
C23 C20 C21 C25 159.1(4)
C1A O1 C1 C2 67.6(11)
C1A O1 C1 C3 -56.7(11)
C1A O1 C1 C4 -174.4(14)
C1A O1 B1 O2 -14.0(4)
C1A O1 B1 N1 166.4(4)
C2A O2 C2 C1 70.2(18)
C2A O2 C2 C5 -172(2)
C2A O2 C2 C6 -54.5(17)
C2A O2 B1 O1 -7.1(4)
C2A O2 B1 N1 172.6(4)
C3A C1A C2A O2 83.0(6)
C3A C1A C2A C5A -31.2(7)
C3A C1A C2A C6A -163.0(6)
C4A C1A C2A O2 -144.9(6)
C4A C1A C2A C5A 100.9(7)
C4A C1A C2A C6A -30.9(8)
C20A O4 C20 C21 68.2(19)
C20A O4 C20 C22 -54.3(18)
C20A O4 C20 C23 -173(2)
C20A O4 B2 O3 168.8(4)
C20A O4 B2 O5 -11.4(4)
C21A O5 C21 C20 67.3(13)
C21A O5 C21 C24 -55.7(13)
C21A O5 C21 C25 -174.2(15)
C21A O5 B2 O3 169.5(4)
C21A O5 B2 O4 -10.4(4)
C22A C20A C21A O5 80.0(7)
C22A C20A C21A C24A -166.0(7)
C22A C20A C21A C25A -33.3(9)
C23A C20A C21A O5 -148.5(6)
C23A C20A C21A C24A -34.5(9)
C23A C20A C21A C25A 98.2(9)
B1 O1 C1_a C3_a -147.7(4)
B1 O1 C1 C2 -23.3(4)
B1 O1 C1 C4 94.7(4)
B1 O1 C1A C2A 27.5(5)
B1 O1 C1A C3A -92.8(6)
B1 O1 C1A C4A 147.8(6)
B1 O2 C2 C1 -22.1(4)
B1 O2 C2 C5 95.6(4)
B1 O2 C2 C6 -146.8(4)
B1 O2 C2A C1A 23.3(5)
B1 O2 C2A C5A 142.6(6)
B1 O2 C2A C6A -96.6(6)
B1 N1 C7 O3 -110.2(3)
B1 N1 C8 C9 -106.9(3)
B1 N1 C8 C13 75.5(4)
B2 O3 C7 N1 -109.7(2)
B2 O4 C20 C21 -20.7(4)
B2 O4 C20 C22 -143.2(4)
B2 O4 C20 C23 98.5(4)
B2 O4 C20A C21A 26.5(6)
B2 O4 C20A C22A -91.7(7)
B2 O4 C20A C23A 146.3(7)
B2 O5 C21 C20 -25.6(4)
B2 O5 C21 C24 -148.7(4)
B2 O5 C21 C25 92.8(4)
B2 O5 C21A C20A 25.9(6)
B2 O5 C21A C24A -95.7(7)
B2 O5 C21A C25A 145.5(7)
